data_2005406
loop_
_publ_author_name
'Morales, A. D.'
'Garc\'ia-Granda, S.'
'Navarro, M. S.'
'Divi\'u, A. M.'
'P\'erez-Barquero, R. E.'

_publ_section_title
;Methyl
 2,7,7-Trimethyl-4-(3-nitrophenyl)-5-oxo-1,4,5,6,7,8-hexahydroquinoline-3-carboxylate
 and 3-Acetyl-2,7,7-trimethyl-4-phenyl-1,4,5,6,7,8-hexahydro-5-quinolone
;
_journal_issue 9
_journal_name_full 'Acta Crystallographica Section C'
_journal_page_first 2356
_journal_page_last 2359
_journal_paper_doi 10.1107/S0108270196004611
_journal_volume 52
_journal_year 1996
_chemical_formula_moiety 'C20 H22 N2 O5'
_chemical_formula_structural 'C20 H22 N2 O5'
_chemical_formula_sum 'C20 H22 N2 O5'
_chemical_formula_weight 370.40
_chemical_name_systematic
; Methyl 2,7,7-Trimethyl-4(3-nitrophenyl)-5-oxo-1,4,5,6,7,8-hexahydroquinolyl-
3-carboxylate
;
_space_group_IT_number 61
_symmetry_cell_setting orthorhombic
_symmetry_space_group_name_Hall '-P 2ac 2ab'
_symmetry_space_group_name_H-M 'P b c a'
_audit_creation_method SHELXL
_cell_angle_alpha 90.00
_cell_angle_beta 90.00
_cell_angle_gamma 90.00
_cell_formula_units_Z 8
_cell_length_a 11.130(4)
_cell_length_b 13.028(4)
_cell_length_c 24.74(2)
_cell_measurement_reflns_used 25
_cell_measurement_temperature 293(2)
_cell_measurement_theta_max 8
_cell_measurement_theta_min 5
_cell_volume 3587(3)
_computing_cell_refinement 'CRYSDA DIRDIF (Beurskens et al., 1992)'
_computing_data_collection 'CAD-4 Software (Enraf-Nonius, 1994)'
_computing_data_reduction 'REFLEX (local program)'
_computing_molecular_graphics 'EUCLID (Spek, 1982)'
_computing_publication_material SHELXL93
_computing_structure_refinement 'SHELXL93 (Sheldrick, 1993)'
_computing_structure_solution 'SHELXS86 (Sheldrick, 1990)'
_diffrn_ambient_temperature 293(2)
_diffrn_measurement_device 'Enraf-Nonius CAD-4'
_diffrn_measurement_method \w-2\q
_diffrn_radiation_monochromator graphite
_diffrn_radiation_source 'fine-focus sealed tube'
_diffrn_radiation_type MoK\a
_diffrn_radiation_wavelength 0.71073
_diffrn_reflns_av_R_equivalents 0.0000
_diffrn_reflns_av_sigmaI/netI 0.1056
_diffrn_reflns_limit_h_max 13
_diffrn_reflns_limit_h_min 0
_diffrn_reflns_limit_k_max 15
_diffrn_reflns_limit_k_min 0
_diffrn_reflns_limit_l_max 29
_diffrn_reflns_limit_l_min 0
_diffrn_reflns_number 3153
_diffrn_reflns_theta_max 24.97
_diffrn_reflns_theta_min 1.65
_diffrn_standards_decay_% 3.9
_diffrn_standards_interval_count 200
_diffrn_standards_interval_time 60
_diffrn_standards_number 3
_exptl_absorpt_coefficient_mu 0.099
_exptl_absorpt_correction_type none
_exptl_crystal_colour colorless
_exptl_crystal_density_diffrn 1.372
_exptl_crystal_density_meas ?
_exptl_crystal_description prismatic
_exptl_crystal_F_000 1568
_exptl_crystal_size_max 0.3
_exptl_crystal_size_mid 0.2
_exptl_crystal_size_min 0.2
_refine_diff_density_max 0.340
_refine_diff_density_min -0.247
_refine_ls_extinction_method none
_refine_ls_goodness_of_fit_all 1.037
_refine_ls_goodness_of_fit_obs 1.167
_refine_ls_hydrogen_treatment refall
_refine_ls_matrix_type full
_refine_ls_number_parameters 249
_refine_ls_number_reflns 3152
_refine_ls_number_restraints 0
_refine_ls_restrained_S_all 1.038
_refine_ls_restrained_S_obs 1.167
_refine_ls_R_factor_all 0.1638
_refine_ls_R_factor_obs 0.0502
_refine_ls_shift/esd_max 0.000
_refine_ls_shift/esd_mean 0.000
_refine_ls_structure_factor_coef Fsqd
_refine_ls_weighting_scheme
;
calc w = 1/[\s^2^(F~o~^2^) + (0.0583P)^2^ + 1.3535P]
where P = (F~o~^2^ + 2F~c~^2^)/3
;
_refine_ls_wR_factor_all 0.1492
_refine_ls_wR_factor_obs 0.1132
_reflns_number_observed 1563
_reflns_number_total 3153
_reflns_observed_criterion >2sigma(I)
_cod_data_source_file na1225.cif
_cod_data_source_block I
_cod_depositor_comments
;
The following automatic conversions were performed:
'_symmetry_cell_setting' value 'Orthorhombic' changed to 'orthorhombic'
according to '/home/saulius/struct/CIF-dictionaries/cif_core.dic'
dictionary named 'cif_core.dic' version 2.4.1 from 2010-06-29.

Automatic conversion script
Id: cif_fix_enum 1527 2010-12-29 10:47:43Z saulius 

The following automatic conversions were performed:

'_symmetry_cell_setting' value 'Orthorhombic' changed to
'orthorhombic' according to
/home/saulius/struct/CIF-dictionaries/cif_core.dic dictionary named
'cif_core.dic' version 2.4.1 from 2010-06-29.

Automatic conversion script
Id: cif_fix_values 1715 2011-07-08 13:25:40Z adriana 

The following automatic conversions were performed:

'_exptl_crystal_density_meas' value 'none' was changed to '?' - the
value is perceived as not measured.

Automatic conversion script
Id: cif_fix_values 3008 2015-01-20 13:52:24Z robertas 
;
_cod_database_code 2005406

loop_
_symmetry_equiv_pos_as_xyz
'x, y, z'
'-x+1/2, y+1/2, z'
'x, -y+1/2, z+1/2'
'-x+1/2, -y, z+1/2'
'-x, -y, -z'
'x-1/2, -y-1/2, -z'
'-x, y-1/2, -z-1/2'
'x-1/2, y, -z-1/2'

loop_
_atom_site_aniso_label
_atom_site_aniso_U_11
_atom_site_aniso_U_22
_atom_site_aniso_U_33
_atom_site_aniso_U_12
_atom_site_aniso_U_13
_atom_site_aniso_U_23
N1 0.027(2) 0.030(2) 0.044(2) -0.0046(14) 0.0087(14) -0.0033(14)
C2 0.032(2) 0.030(2) 0.032(2) 0.002(2) -0.002(2) 0.001(2)
C3 0.031(2) 0.026(2) 0.031(2) 0.003(2) -0.004(2) 0.0023(15)
C4 0.028(2) 0.028(2) 0.032(2) -0.002(2) -0.001(2) -0.0007(15)
C4a 0.031(2) 0.029(2) 0.030(2) 0.000(2) 0.001(2) 0.0011(15)
C5 0.030(2) 0.038(2) 0.032(2) 0.003(2) 0.001(2) 0.004(2)
C6 0.039(2) 0.038(2) 0.044(2) 0.006(2) 0.003(2) 0.002(2)
C7 0.039(2) 0.029(2) 0.038(2) 0.005(2) -0.001(2) -0.001(2)
C8 0.040(2) 0.030(2) 0.039(2) 0.002(2) 0.004(2) 0.000(2)
C8a 0.034(2) 0.027(2) 0.031(2) 0.003(2) 0.001(2) 0.0008(15)
C9 0.037(2) 0.038(2) 0.047(2) 0.003(2) 0.011(2) 0.001(2)
C10 0.036(2) 0.032(2) 0.030(2) 0.003(2) -0.005(2) 0.002(2)
O1 0.0450(15) 0.0338(14) 0.0530(15) 0.0065(13) 0.0041(14) -0.0083(12)
O2 0.043(2) 0.0295(14) 0.060(2) -0.0059(13) 0.0087(13) -0.0046(12)
C11 0.064(3) 0.028(2) 0.065(3) -0.012(2) 0.002(2) -0.005(2)
C12 0.033(2) 0.021(2) 0.032(2) -0.003(2) 0.001(2) -0.0016(14)
C13 0.035(2) 0.031(2) 0.036(2) 0.001(2) -0.002(2) 0.001(2)
C14 0.046(2) 0.030(2) 0.033(2) -0.004(2) 0.006(2) 0.000(2)
C15 0.061(3) 0.040(2) 0.027(2) 0.000(2) -0.007(2) 0.004(2)
C16 0.040(2) 0.055(2) 0.042(2) 0.000(2) -0.011(2) 0.003(2)
C17 0.037(2) 0.046(2) 0.039(2) -0.005(2) -0.001(2) 0.002(2)
N2 0.062(2) 0.046(2) 0.042(2) -0.003(2) 0.010(2) 0.006(2)
O3 0.047(2) 0.096(2) 0.068(2) -0.015(2) 0.007(2) 0.024(2)
O4 0.096(3) 0.128(3) 0.041(2) -0.023(2) 0.007(2) 0.024(2)
O5 0.0331(14) 0.045(2) 0.068(2) -0.0019(13) 0.0116(13) 0.0027(13)
C18 0.060(3) 0.034(2) 0.062(3) 0.005(2) 0.003(2) -0.004(2)
C19 0.063(3) 0.063(3) 0.039(2) 0.004(2) -0.003(2) -0.005(2)

loop_
_atom_site_label
_atom_site_occupancy
_atom_site_fract_x
_atom_site_fract_y
_atom_site_fract_z
_atom_site_U_iso_or_equiv
_atom_site_thermal_displace_type
_atom_site_calc_flag
_atom_site_refinement_flags
_atom_site_type_symbol
N1 1 0.1731(3) 0.8641(2) 0.31419(12) 0.0335(7) Uani d . N
H1 1 0.2283(31) 0.9044(27) 0.3018(13) 0.041(3) Uiso d . H
C2 1 0.1738(3) 0.7618(3) 0.29830(12) 0.0311(8) Uani d . C
C3 1 0.0867(3) 0.6979(2) 0.31661(12) 0.0293(8) Uani d . C
C4 1 -0.0077(3) 0.7347(2) 0.35685(12) 0.0295(8) Uani d . C
H4 1 -0.0852(3) 0.7055(2) 0.34602(12) 0.041(3) Uiso calc R H
C4a 1 -0.0187(3) 0.8509(2) 0.35470(13) 0.0299(8) Uani d . C
C5 1 -0.1305(3) 0.8980(3) 0.37088(13) 0.0333(8) Uani d . C
C6 1 -0.1396(3) 1.0131(3) 0.36613(15) 0.0405(9) Uani d . C
H6A 1 -0.1988(3) 1.0375(3) 0.39190(15) 0.041(3) Uiso calc R H
H6B 1 -0.1685(3) 1.0301(3) 0.33022(15) 0.041(3) Uiso calc R H
C7 1 -0.0211(3) 1.0703(2) 0.37600(14) 0.0351(8) Uani d . C
C8 1 0.0746(3) 1.0242(2) 0.33878(14) 0.0360(9) Uani d . C
H8A 1 0.0622(3) 1.0500(2) 0.30243(14) 0.041(3) Uiso calc R H
H8B 1 0.1532(3) 1.0472(2) 0.35073(14) 0.041(3) Uiso calc R H
C8a 1 0.0737(3) 0.9092(3) 0.33724(13) 0.0307(8) Uani d . C
C9 1 0.2736(3) 0.7383(3) 0.25927(13) 0.0406(9) Uani d . C
H9A 1 0.3216(3) 0.7987(3) 0.25388(13) 0.097(5) Uiso calc R H
H9B 1 0.2401(3) 0.7169(3) 0.22535(13) 0.097(5) Uiso calc R H
H9C 1 0.3229(3) 0.6844(3) 0.27365(13) 0.097(5) Uiso calc R H
C10 1 0.0840(3) 0.5883(3) 0.30197(13) 0.0326(8) Uani d . C
O1 1 0.1612(2) 0.5386(2) 0.27901(10) 0.0439(6) Uani d . O
O2 1 -0.0196(2) 0.5454(2) 0.31794(10) 0.0441(7) Uani d . O
C11 1 -0.0308(4) 0.4353(3) 0.3108(2) 0.0522(11) Uani d . C
H11A 1 -0.1081(4) 0.4132(3) 0.3235(2) 0.097(5) Uiso calc R H
H11B 1 0.0311(4) 0.4011(3) 0.3310(2) 0.097(5) Uiso calc R H
H11C 1 -0.0229(4) 0.4187(3) 0.2732(2) 0.097(5) Uiso calc R H
C12 1 0.0185(3) 0.6993(2) 0.41442(13) 0.0287(8) Uani d . C
C13 1 -0.0736(3) 0.6621(2) 0.44640(13) 0.0341(8) Uani d . C
H13 1 -0.1512(3) 0.6573(2) 0.43271(13) 0.041(3) Uiso calc R H
C14 1 -0.0496(3) 0.6323(3) 0.49869(14) 0.0364(9) Uani d . C
C15 1 0.0631(4) 0.6370(3) 0.52096(14) 0.0425(10) Uani d . C
H15 1 0.0770(4) 0.6161(3) 0.55638(14) 0.041(3) Uiso calc R H
C16 1 0.1548(4) 0.6734(3) 0.48907(15) 0.0458(10) Uani d . C
H16 1 0.2324(4) 0.6774(3) 0.50291(15) 0.041(3) Uiso calc R H
C17 1 0.1324(3) 0.7042(3) 0.43663(14) 0.0408(9) Uani d . C
H17 1 0.1955(3) 0.7289(3) 0.41570(14) 0.041(3) Uiso calc R H
N2 1 -0.1503(3) 0.5931(2) 0.53163(13) 0.0499(9) Uani d . N
O3 1 -0.2461(3) 0.5781(2) 0.51023(12) 0.0705(9) Uani d . O
O4 1 -0.1326(3) 0.5761(3) 0.57949(12) 0.0886(11) Uani d . O
O5 1 -0.2172(2) 0.8464(2) 0.38520(11) 0.0486(7) Uani d . O
C18 1 -0.0367(4) 1.1843(3) 0.3626(2) 0.0518(11) Uani d . C
H18A 1 -0.0967(4) 1.2135(3) 0.3859(2) 0.097(5) Uiso calc R H
H18B 1 -0.0615(4) 1.1914(3) 0.3256(2) 0.097(5) Uiso calc R H
H18C 1 0.0382(4) 1.2194(3) 0.3679(2) 0.097(5) Uiso calc R H
C19 1 0.0170(4) 1.0592(3) 0.43530(14) 0.0547(11) Uani d . C
H19A 1 0.0269(4) 0.9878(3) 0.44382(14) 0.097(5) Uiso calc R H
H19B 1 -0.0437(4) 1.0883(3) 0.45823(14) 0.097(5) Uiso calc R H
H19C 1 0.0917(4) 1.0945(3) 0.44096(14) 0.097(5) Uiso calc R H

loop_
_atom_type_symbol
_atom_type_description
_atom_type_scat_dispersion_real
_atom_type_scat_dispersion_imag
_atom_type_scat_source
C C 0.0033 0.0016 'International Tables Vol C Tables 4.2.6.8 and 6.1.1.4'
H H 0.0000 0.0000 'International Tables Vol C Tables 4.2.6.8 and 6.1.1.4'
N N 0.0061 0.0033 'International Tables Vol C Tables 4.2.6.8 and 6.1.1.4'
O O 0.0106 0.0060 'International Tables Vol C Tables 4.2.6.8 and 6.1.1.4'

loop_
_geom_angle_atom_site_label_1
_geom_angle_atom_site_label_2
_geom_angle_atom_site_label_3
_geom_angle
_geom_angle_publ_flag
C8a N1 C2 122.1(3) yes
C3 C2 N1 119.3(3) yes
C3 C2 C9 128.2(3) ?
N1 C2 C9 112.4(3) ?
C2 C3 C10 121.8(3) ?
C2 C3 C4 121.2(3) yes
C10 C3 C4 116.8(3) ?
C4a C4 C3 110.2(3) yes
C4a C4 C12 110.4(3) ?
C3 C4 C12 112.5(3) ?
C8a C4a C5 120.5(3) yes
C8a C4a C4 120.7(3) yes
C5 C4a C4 118.9(3) ?
O5 C5 C4a 121.7(3) ?
O5 C5 C6 120.9(3) ?
C4a C5 C6 117.3(3) yes
C5 C6 C7 114.3(3) yes
C18 C7 C8 109.2(3) ?
C18 C7 C19 109.3(3) ?
C8 C7 C19 110.2(3) ?
C18 C7 C6 109.8(3) ?
C8 C7 C6 108.2(3) yes
C19 C7 C6 110.1(3) ?
C8a C8 C7 113.8(3) yes
C4a C8a N1 120.4(3) yes
C4a C8a C8 124.0(3) yes
N1 C8a C8 115.6(3) ?
O1 C10 O2 121.5(3) yes
O1 C10 C3 128.0(3) ?
O2 C10 C3 110.4(3) ?
C10 O2 C11 116.8(3) ?
C13 C12 C17 117.9(3) yes
C13 C12 C4 119.9(3) ?
C17 C12 C4 122.1(3) ?
C14 C13 C12 119.5(3) yes
C15 C14 C13 122.9(3) yes
C15 C14 N2 119.2(3) ?
C13 C14 N2 117.9(3) ?
C14 C15 C16 117.6(3) yes
C15 C16 C17 120.4(3) yes
C16 C17 C12 121.7(3) yes
O3 N2 O4 122.6(4) yes
O3 N2 C14 119.0(3) ?
O4 N2 C14 118.4(4) ?

loop_
_geom_bond_atom_site_label_1
_geom_bond_atom_site_label_2
_geom_bond_distance
_geom_bond_publ_flag
N1 C8a 1.376(4) yes
N1 C2 1.390(4) yes
C2 C3 1.356(4) yes
C2 C9 1.503(4) yes
C3 C10 1.474(5) yes
C3 C4 1.524(4) yes
C4 C4a 1.520(5) yes
C4 C12 1.525(4) yes
C4a C8a 1.349(4) yes
C4a C5 1.444(5) yes
C5 O5 1.229(4) yes
C5 C6 1.508(5) yes
C6 C7 1.535(5) yes
C7 C18 1.531(5) yes
C7 C8 1.531(5) yes
C7 C19 1.534(5) yes
C8 C8a 1.499(5) yes
C10 O1 1.217(4) yes
C10 O2 1.341(4) yes
O2 C11 1.450(4) yes
C12 C13 1.382(5) yes
C12 C17 1.384(4) yes
C13 C14 1.377(5) yes
C14 C15 1.371(5) yes
C14 N2 1.477(5) yes
C15 C16 1.375(5) yes
C16 C17 1.381(5) yes
N2 O3 1.206(4) yes
N2 O4 1.220(4) yes

loop_
_geom_torsion_atom_site_label_1
_geom_torsion_atom_site_label_2
_geom_torsion_atom_site_label_3
_geom_torsion_atom_site_label_4
_geom_torsion
_geom_torsion_publ_flag
C8a N1 C2 C3 -15.5(5) yes
C8a N1 C2 C9 161.9(3) ?
N1 C2 C3 C10 -178.9(3) ?
C9 C2 C3 C10 4.2(5) yes
N1 C2 C3 C4 -3.6(5) yes
C9 C2 C3 C4 179.5(3) ?
C2 C3 C4 C4a 21.9(4) yes
C10 C3 C4 C4a -162.6(3) ?
C2 C3 C4 C12 -101.9(3) ?
C10 C3 C4 C12 73.6(4) ?
C3 C4 C4a C8a -24.6(4) yes
C12 C4 C4a C8a 100.4(4) ?
C3 C4 C4a C5 154.4(3) ?
C12 C4 C4a C5 -80.6(4) ?
C8a C4a C5 O5 177.5(3) ?
C4 C4a C5 O5 -1.5(5) ?
C8a C4a C5 C6 1.4(5) yes
C4 C4a C5 C6 -177.7(3) ?
O5 C5 C6 C7 151.0(3) ?
C4a C5 C6 C7 -32.8(4) yes
C5 C6 C7 C18 172.3(3) ?
C5 C6 C7 C8 53.2(4) yes
C5 C6 C7 C19 -67.4(4) ?
C18 C7 C8 C8a -163.9(3) ?
C19 C7 C8 C8a 76.0(4) ?
C6 C7 C8 C8a -44.5(4) yes
C5 C4a C8a N1 -170.1(3) ?
C4 C4a C8a N1 8.9(5) yes
C5 C4a C8a C8 7.0(5) yes
C4 C4a C8a C8 -174.0(3) ?
C2 N1 C8a C4a 12.8(5) yes
C2 N1 C8a C8 -164.6(3) ?
C7 C8 C8a C4a 16.5(5) yes
C7 C8 C8a N1 -166.3(3) ?
C2 C3 C10 O1 9.9(5) yes
C4 C3 C10 O1 -165.6(3) ?
C2 C3 C10 O2 -170.5(3) ?
C4 C3 C10 O2 14.1(4) ?
O1 C10 O2 C11 5.2(5) ?
C3 C10 O2 C11 -174.4(3) ?
C4a C4 C12 C13 99.6(4) yes
C3 C4 C12 C13 -136.8(3) ?
C4a C4 C12 C17 -79.5(4) yes
C3 C4 C12 C17 44.1(4) ?
C17 C12 C13 C14 0.4(5) ?
C4 C12 C13 C14 -178.7(3) ?
C12 C13 C14 C15 -0.5(5) ?
C12 C13 C14 N2 180.0(3) ?
C13 C14 C15 C16 0.2(5) ?
N2 C14 C15 C16 179.7(3) ?
C14 C15 C16 C17 0.2(5) ?
C15 C16 C17 C12 -0.2(6) ?
C13 C12 C17 C16 -0.1(5) ?
C4 C12 C17 C16 179.0(3) ?
C15 C14 N2 O3 -171.6(4) ?
C13 C14 N2 O3 7.9(5) ?
C15 C14 N2 O4 7.6(5) ?
C13 C14 N2 O4 -172.9(4) ?

loop_
_cod_related_entry_id
_cod_related_entry_database
_cod_related_entry_code
1 ChemSpider 2357860
